data_1559406
loop_
_publ_author_name
'Dale, Johannes'
'Rise, Frode'
'Romming, Christian'
'Sigvartsen, Turid'

_publ_section_title
;
 The Preparation and Conformational Studies of
 5,5,11,11,17,17,23,23-Octamethyl-1,3,7,9,13,15,19,21-octaazaquinquecyclo
 [19.3.1.1(3,7).1(9,13).1(15,19)]octacosane
;
_journal_name_full 'Acta Chemica Scandinavica'
_journal_page_first 1200
_journal_page_last 1203
_journal_paper_doi 10.3891/acta.chem.scand.46-1200
_journal_volume 46
_journal_year 1992
_chemical_formula_sum 'C28 H56 N8'
_chemical_formula_weight 504.80
_chemical_name_common
;
5,5,11,11,17,17,23,23-Octamethyl-1,3,7,9,13,15,19,21-octaazaquinquecyclo
[19.3.1.1(3,7).1(9,13).1(15,19)]octacosane
;
_space_group_IT_number 15
_space_group_name_Hall '-C 2yc'
_space_group_name_H-M_alt 'C 1 2/c 1'
_symmetry_cell_setting monoclinic
_symmetry_Int_Tables_number 15
_symmetry_space_group_name_Hall '-C 2yc'
_symmetry_space_group_name_H-M 'C 1 2/c 1'
_cell_angle_alpha 90.
_cell_angle_beta 106.23(2)
_cell_angle_gamma 90.
_cell_formula_units_Z 4
_cell_length_a 21.728(3)
_cell_length_b 14.320(3)
_cell_length_c 10.454(4)
_cell_volume 3123.1(15)
_diffrn_ambient_temperature 123
_diffrn_radiation_probe x-ray
_diffrn_radiation_type MoK\a
_diffrn_radiation_wavelength 0.71069
_exptl_absorpt_coefficient_mu 0.061
_exptl_crystal_density_diffrn 1.074
_exptl_crystal_F_000 1120
_refine_ls_goodness_of_fit_ref 2.47
_refine_ls_number_parameters 247
_refine_ls_number_reflns 2836
_refine_ls_R_factor_gt 0.046
_refine_ls_wR_factor_gt 0.048
_cod_data_source_file Acta-Chem-Scand-1992-46-1200.cif
_cod_data_source_block 1
_cod_original_sg_symbol_H-M 'C 2/c'
_cod_database_code 1559406

loop_
_space_group_symop_id
_space_group_symop_operation_xyz
1 x,y,z
2 -x,y,1/2-z
3 -x,-y,-z
4 x,-y,1/2+z
5 1/2+x,1/2+y,z
6 1/2-x,1/2+y,1/2-z
7 1/2-x,1/2-y,-z
8 1/2+x,1/2-y,1/2+z

loop_
_atom_site_label
_atom_site_type_symbol
_atom_site_thermal_displace_type
_atom_site_fract_x
_atom_site_fract_y
_atom_site_fract_z
_atom_site_occupancy
_atom_site_U_iso_or_equiv
_atom_site_calc_flag
_atom_site_refinement_flags
_atom_site_disorder_assembly
_atom_site_disorder_group
N1 N Uiso 0.87604(5) 0.19404(8) 0.25959(11) 1.000 0.0170 . . . .
N2 N Uiso 0.95570(5) 0.19432(8) 0.46955(11) 1.000 0.0170 . . . .
N3 N Uiso 1.04096(5) 0.30763(8) 0.52151(11) 1.000 0.0170 . . . .
N4 N Uiso 1.12298(5) 0.30750(8) 0.40932(11) 1.000 0.0170 . . . .
C1 C Uiso 0.83742(6) 0.25020(12) 0.15066(13) 1.000 0.0190 . . . .
C2 C Uiso 0.91324(7) 0.25241(12) 0.36796(14) 1.000 0.0190 . . . .
C3 C Uiso 0.91792(7) 0.13043(11) 0.52678(15) 1.000 0.0200 . . . .
C4 C Uiso 0.87579(7) 0.06714(10) 0.41929(14) 1.000 0.0200 . . . .
C5 C Uiso 0.83548(7) 0.12999(11) 0.30857(15) 1.000 0.0190 . . . .
C6 C Uiso 0.91761(9) 0.00120(11) 0.36394(18) 1.000 0.0260 . . . .
C7 C Uiso 0.83123(9) 0.00995(13) 0.47890(18) 1.000 0.0300 . . . .
C8 C Uiso 0.99807(7) 0.25081(13) 0.57333(13) 1.000 0.0190 . . . .
C9 C Uiso 1.08402(7) 0.24922(12) 0.47061(14) 1.000 0.0200 . . . .
C10 C Uiso 1.16296(7) 0.37028(11) 0.50886(15) 1.000 0.0190 . . . .
C11 C Uiso 1.12187(7) 0.43355(10) 0.56968(14) 1.000 0.0190 . . . .
C12 C Uiso 1.07844(7) 0.37043(11) 0.62470(14) 1.000 0.0190 . . . .
C13 C Uiso 1.16567(9) 0.48988(12) 0.68359(17) 1.000 0.0260 . . . .
C14 C Uiso 1.08179(9) 0.50028(11) 0.46464(17) 1.000 0.0240 . . . .

loop_
_atom_type_symbol
_atom_type_description
_atom_type_scat_dispersion_real
_atom_type_scat_dispersion_imag
_atom_type_scat_source
C C 0.0033 0.0016 ' International Tables Vol C Tables 4.2.6.8 and 6.1.1.4'
N N 0.0061 0.0033 ' International Tables Vol C Tables 4.2.6.8 and 6.1.1.4'

loop_
_geom_angle_atom_site_label_1
_geom_angle_atom_site_label_2
_geom_angle_atom_site_label_3
_geom_angle
_geom_angle_site_symmetry_1
_geom_angle_site_symmetry_2
_geom_angle_site_symmetry_3
_geom_angle_publ_flag
C1 N1 C2 111.41(12) . . . yes
C1 N1 C5 110.45(11) . . . yes
C2 N1 C5 110.22(11) . . . yes
C2 N2 C3 109.97(12) . . . yes
C2 N2 C8 111.44(12) . . . yes
C3 N2 C8 110.65(11) . . . yes
C8 N3 C9 110.99(12) . . . yes
C8 N3 C12 110.62(11) . . . yes
C9 N3 C12 109.81(11) . . . yes
C9 N4 C10 109.96(11) . . . yes
C1 N4 C9 110.68(12) 2_755 . . yes
C1 N4 C10 110.41(11) 2_755 . . yes
N1 C1 N4 111.65(11) . . 2_755 yes
N1 C2 N2 109.86(13) . . . yes
N2 C3 C4 111.00(12) . . . yes
C3 C4 C5 107.74(12) . . . no
C3 C4 C6 110.23(13) . . . no
C3 C4 C7 109.56(13) . . . no
C5 C4 C6 110.54(13) . . . no
C5 C4 C7 109.22(13) . . . no
C6 C4 C7 109.52(13) . . . no
N1 C5 C4 111.10(12) . . . yes
N2 C8 N3 111.81(11) . . . yes
N3 C9 N4 109.98(13) . . . yes
N4 C10 C11 111.11(12) . . . yes
C10 C11 C12 107.41(12) . . . no
C10 C11 C13 109.12(13) . . . no
C10 C11 C14 110.66(13) . . . no
C12 C11 C13 109.49(12) . . . no
C12 C11 C14 110.58(13) . . . no
C13 C11 C14 109.55(13) . . . no
N3 C12 C11 111.11(11) . . . yes

loop_
_geom_bond_atom_site_label_1
_geom_bond_atom_site_label_2
_geom_bond_distance
_geom_bond_site_symmetry_1
_geom_bond_site_symmetry_2
_geom_bond_publ_flag
N1 C1 1.4538(19) . . yes
N1 C2 1.457(2) . . yes
N1 C5 1.460(2) . . yes
N2 C2 1.457(2) . . yes
N2 C3 1.464(2) . . yes
N2 C8 1.456(2) . . yes
N3 C8 1.451(2) . . yes
N3 C9 1.462(2) . . yes
N3 C12 1.464(2) . . yes
N4 C9 1.458(2) . . yes
N4 C10 1.463(2) . . yes
N4 C1 1.4520(19) . 2_755 yes
C3 C4 1.532(2) . . no
C4 C5 1.533(2) . . no
C4 C6 1.532(2) . . no
C4 C7 1.528(3) . . no
C10 C11 1.530(2) . . no
C11 C12 1.530(2) . . no
C11 C13 1.530(2) . . no
C11 C14 1.531(2) . . no

loop_
_geom_torsion_atom_site_label_1
_geom_torsion_atom_site_label_2
_geom_torsion_atom_site_label_3
_geom_torsion_atom_site_label_4
_geom_torsion
_geom_torsion_site_symmetry_1
_geom_torsion_site_symmetry_2
_geom_torsion_site_symmetry_3
_geom_torsion_site_symmetry_4
_geom_torsion_publ_flag
C2 N1 C1 N4 63.22(15) . . . 2_755 no
C5 N1 C1 N4 -173.94(12) . . . 2_755 no
C1 N1 C2 N2 -174.74(11) . . . . no
C5 N1 C2 N2 62.29(15) . . . . no
C1 N1 C5 C4 177.43(12) . . . . no
C2 N1 C5 C4 -59.04(15) . . . . no
C3 N2 C2 N1 -62.42(15) . . . . no
C8 N2 C2 N1 174.51(11) . . . . no
C2 N2 C3 C4 59.45(15) . . . . no
C8 N2 C3 C4 -177.01(12) . . . . no
C2 N2 C8 N3 -63.46(16) . . . . no
C3 N2 C8 N3 173.85(12) . . . . no
C9 N3 C8 N2 -63.52(15) . . . . no
C12 N3 C8 N2 174.33(12) . . . . no
C8 N3 C9 N4 175.38(11) . . . . no
C12 N3 C9 N4 -62.00(14) . . . . no
C8 N3 C12 C11 -177.67(12) . . . . no
C9 N3 C12 C11 59.49(15) . . . . no
C10 N4 C9 N3 62.06(14) . . . . no
C1 N4 C9 N3 -175.70(11) 2_755 . . . no
C9 N4 C10 C11 -59.54(15) . . . . no
C1 N4 C10 C11 178.05(12) 2_755 . . . no
C9 N4 C1 N1 63.98(15) . . 2_755 2_755 no
C10 N4 C1 N1 -174.04(12) . . 2_755 2_755 no
N2 C3 C4 C5 -54.43(16) . . . . no
N2 C3 C4 C6 66.26(16) . . . . no
N2 C3 C4 C7 -173.15(13) . . . . no
C3 C4 C5 N1 54.22(16) . . . . no
C6 C4 C5 N1 -66.28(16) . . . . no
C7 C4 C5 N1 173.16(12) . . . . no
N4 C10 C11 C12 55.10(15) . . . . no
N4 C10 C11 C13 173.70(12) . . . . no
N4 C10 C11 C14 -65.69(16) . . . . no
C10 C11 C12 N3 -55.14(15) . . . . no
C13 C11 C12 N3 -173.51(13) . . . . no
C14 C11 C12 N3 65.70(16) . . . . no
